data_4026274
loop_
_publ_author_name
'Mark V. Riofski'
'Jinu P. John'
'Mary M. Zheng'
'Julia Kirshner'
'David A. Colby'

_publ_contact_author_address
;    Department of Chemistry
     Purdue University
     560 Oval Dr.
     W. Lafayette
     IN 47907-2084
     USA
;
_publ_contact_author_email pfanwick@purdue.edu
_publ_contact_author_fax 1(765)4940239
_publ_contact_author_name 'Fanwick, Phillip E.'
_publ_contact_author_phone 1(765)4944572
_publ_section_title
;
 Exploiting the Facile Release of Trifluoroacetate for the
 \a-Methylenation of the Sterically Hindered Carbonyl Groups on
 (+)-Sclareolide and (-)-Eburnamonine
;
_journal_name_full 'Journal of Organic Chemistry'
_journal_page_first 3676
_journal_page_last 3683
_journal_paper_doi 10.1021/jo102114f
_journal_volume 76
_journal_year 2011
_chemical_absolute_configuration ad
_chemical_formula_moiety 'C16 H26 O3'
_chemical_formula_sum 'C16 H26 O3'
_chemical_formula_weight 266.38
_chemical_name_systematic ' ?'
_space_group_IT_number 19
_symmetry_cell_setting orthorhombic
_symmetry_space_group_name_Hall 'P 2ac 2ab'
_symmetry_space_group_name_H-M 'P 21 21 21'
_atom_type_scat_source 'International Tables for Crystallography (Vol C)'
_audit_creation_date 11-03-09
_audit_creation_method 'SHELXL and local programs'
_audit_update_record ' ?'
_cell_angle_alpha 90.00
_cell_angle_beta 90.00
_cell_angle_gamma 90.00
_cell_formula_units_Z 8
_cell_length_a 8.3742(2)
_cell_length_b 12.4885(2)
_cell_length_c 27.9806(7)
_cell_measurement_reflns_used 14056
_cell_measurement_temperature 150
_cell_measurement_theta_max 66
_cell_measurement_theta_min 6
_cell_volume 2926.24(11)
_computing_cell_refinement 'CrystalClear (Rigaku, 2001)'
_computing_data_collection 'CrystalClear(Rigaku, 2001)'
_computing_data_reduction 'CrystalClear (Rigaku, 2001)'
_computing_molecular_graphics
;
    ORTEP (Johnson, 1976)
    PLATON (Spek, 1997)
;
_computing_publication_material 'SHELX97(Sheldrick, 2008) and local programs'
_computing_structure_refinement 'SHELX97 (Sheldrick, 2008)'
_computing_structure_solution
;
 Direct methods (SIR2004, Burla et al., 2005)
;
_diffrn_ambient_temperature 150
_diffrn_measured_fraction_theta_full 0.9903
_diffrn_measured_fraction_theta_max 0.7091
_diffrn_measurement_details
;
Data were collected on a Rigaku Rapid which has a quarter 
chi circle and a 200 degree curved image plate at a fixed 
distance of 127.4mm.  Strategy was optimized using the 
CrystalClear software.  The completeness is the best 
that can be obtained with this geometry. The missing data are not cusp 
data but mostly high angle data.
Also the use of HKL2000/SCALEPACK lowers the number 
of observed data as inconsistent equivalents are removed 
from the data set and not included in the collected total
;
_diffrn_measurement_device_type Rigaku_Rapid_II
_diffrn_measurement_method \w
_diffrn_radiation_monochromator 'confocal optics'
_diffrn_radiation_type CU-K\a
_diffrn_radiation_wavelength 1.54184
_diffrn_reflns_av_R_equivalents 0.035
_diffrn_reflns_limit_h_max 8
_diffrn_reflns_limit_h_min -9
_diffrn_reflns_limit_k_max 7
_diffrn_reflns_limit_k_min -14
_diffrn_reflns_limit_l_max 33
_diffrn_reflns_limit_l_min -32
_diffrn_reflns_number 7537
_diffrn_reflns_theta_full 31.4
_diffrn_reflns_theta_max 66.60
_diffrn_reflns_theta_min 6.56
_diffrn_standards_number 0
_exptl_absorpt_coefficient_mu 0.613
_exptl_absorpt_correction_T_max 0.9405
_exptl_absorpt_correction_T_min 0.8069
_exptl_absorpt_correction_type multi-scan
_exptl_absorpt_process_details 'CrystalClear (Rigaku, 2001)'
_exptl_crystal_colour colorless
_exptl_crystal_density_diffrn 1.209
_exptl_crystal_description needle
_exptl_crystal_F_000 1168
_exptl_crystal_size_max 0.30
_exptl_crystal_size_mid 0.15
_exptl_crystal_size_min 0.10
_refine_diff_density_max 0.20
_refine_diff_density_min -0.24
_refine_ls_abs_structure_details 'Flack H. D. (1983), Acta Cryst. A39, 876-881'
_refine_ls_abs_structure_Flack 0.10(14)
_refine_ls_extinction_method none
_refine_ls_goodness_of_fit_ref 1.122
_refine_ls_hydrogen_treatment mixed
_refine_ls_matrix_type full
_refine_ls_number_parameters 359
_refine_ls_number_reflns 4974
_refine_ls_number_restraints 0
_refine_ls_R_factor_all 0.047
_refine_ls_R_factor_gt 0.033
_refine_ls_shift/su_max 0.001
_refine_ls_structure_factor_coef Fsqd
_refine_ls_weighting_details '1/[\s^2^(Fo^2^)+(0.0400P)^2^+0.1405P] where P=(Fo^2^+2Fc^2^)/3  '
_refine_ls_weighting_scheme calc
_refine_ls_wR_factor_gt 0.074
_refine_ls_wR_factor_ref 0.085
_reflns_Friedel_coverage 1.0000
_reflns_number_gt 4301
_reflns_number_total 4974
_reflns_threshold_expression >2.0\s(I)
_cod_data_source_file jo102114f_si_001.cif
_cod_data_source_block MVR121
_cod_depositor_comments
;
The following automatic conversions were performed:

'_refine_ls_weighting_scheme' value 'calc ' changed to 'calc'
according to the built-in table from CIF Core dictionary named
'cif_core.dic' version 2.4.1 from 2010-06-29.

Automatic conversion script
Id: cif_fix_values 1715 2011-07-08 13:25:40Z adriana 
;
_cod_database_code 4026274

loop_
_symmetry_equiv_pos_as_xyz
'x, y, z'
'-x+1/2, -y, z+1/2'
'-x, y+1/2, -z+1/2'
'x+1/2, -y+1/2, -z'

loop_
_atom_site_label
_atom_site_fract_x
_atom_site_fract_y
_atom_site_fract_z
_atom_site_U_iso_or_equiv
_atom_site_adp_type
_atom_site_occupancy
_atom_site_symmetry_multiplicity
_atom_site_calc_flag
_atom_site_refinement_flags
O11 0.16904(15) 0.07887(9) 0.48862(4) 0.0337(3) Uani 1 1 d .
O12 0.24242(14) -0.04911(8) 0.43685(4) 0.0272(3) Uani 1 1 d .
O21 0.84000(15) 0.08925(8) 0.41088(4) 0.0304(3) Uani 1 1 d .
O22 0.77036(14) -0.05500(8) 0.45349(4) 0.0257(3) Uani 1 1 d .
O113 0.34511(18) 0.22235(8) 0.42924(5) 0.0306(3) Uani 1 1 d .
O213 0.64057(16) 0.20249(8) 0.47649(4) 0.0251(3) Uani 1 1 d .
C11 0.2182(2) 0.05361(12) 0.44965(7) 0.0259(4) Uani 1 1 d .
C13 0.2846(2) -0.05107(11) 0.38511(6) 0.0228(4) Uani 1 1 d .
C14 0.3984(2) -0.14194(11) 0.37338(6) 0.0251(4) Uani 1 1 d .
C15 0.4677(2) -0.12292(11) 0.32317(6) 0.0230(4) Uani 1 1 d .
C16 0.5536(2) -0.01383(11) 0.31843(6) 0.0229(4) Uani 1 1 d .
C17 0.6583(2) -0.00148(13) 0.27329(6) 0.0292(4) Uani 1 1 d .
C18 0.7492(2) 0.10581(14) 0.27803(7) 0.0345(5) Uani 1 1 d .
C19 0.6408(3) 0.20175(13) 0.28775(6) 0.0348(5) Uani 1 1 d .
C21 0.7892(2) 0.05188(12) 0.44747(6) 0.0237(4) Uani 1 1 d .
C23 0.7287(2) -0.07508(11) 0.50434(6) 0.0215(4) Uani 1 1 d .
C24 0.6208(2) -0.17229(11) 0.50950(6) 0.0261(4) Uani 1 1 d .
C25 0.5480(2) -0.17300(11) 0.56002(6) 0.0235(4) Uani 1 1 d .
C26 0.4585(2) -0.06865(11) 0.57244(6) 0.0220(4) Uani 1 1 d .
C27 0.3544(2) -0.07459(12) 0.61815(6) 0.0278(4) Uani 1 1 d .
C28 0.2623(2) 0.03244(13) 0.62218(7) 0.0359(5) Uani 1 1 d .
C29 0.3678(2) 0.13214(13) 0.61953(7) 0.0348(5) Uani 1 1 d .
C110 0.5401(2) 0.18500(12) 0.33246(6) 0.0273(4) Uani 1 1 d .
C111 0.4378(2) 0.08195(11) 0.32986(6) 0.0217(4) Uani 1 1 d .
C112 0.3757(2) 0.05524(10) 0.38012(6) 0.0193(4) Uani 1 1 d .
C113 0.2726(2) 0.13025(11) 0.40996(6) 0.0239(4) Uani 1 1 d .
C114 0.3011(2) 0.09949(12) 0.29397(6) 0.0282(4) Uani 1 1 d .
C131 0.1251(2) -0.06432(12) 0.35958(6) 0.0288(4) Uani 1 1 d .
C171 0.5671(3) -0.00590(15) 0.22575(6) 0.0374(5) Uani 1 1 d .
C172 0.7848(2) -0.09123(15) 0.27221(7) 0.0390(5) Uani 1 1 d .
C210 0.4661(2) 0.13302(11) 0.57371(6) 0.0250(4) Uani 1 1 d .
C211 0.5705(2) 0.03191(11) 0.56829(6) 0.0200(4) Uani 1 1 d .
C212 0.6323(2) 0.02571(11) 0.51648(6) 0.0181(4) Uani 1 1 d .
C213 0.7314(2) 0.11254(11) 0.49195(6) 0.0208(4) Uani 1 1 d .
C214 0.7068(2) 0.03736(12) 0.60499(6) 0.0266(4) Uani 1 1 d .
C231 0.8886(2) -0.09252(12) 0.52900(6) 0.0285(4) Uani 1 1 d .
C271 0.2284(2) -0.16344(14) 0.61245(7) 0.0369(5) Uani 1 1 d .
C272 0.4464(2) -0.09806(14) 0.66432(6) 0.0367(5) Uani 1 1 d .
H16 0.6318 -0.0133 0.3454 0.027 Uiso 1 1 calc R
H26 0.3798 -0.0596 0.5459 0.026 Uiso 1 1 calc R
H112 0.4745 0.0449 0.3997 0.023 Uiso 1 1 calc R
H113 0.429(3) 0.2031(16) 0.4410(7) 0.043(7) Uiso 1 1 d .
H11A 0.4689 0.2475 0.3368 0.033 Uiso 1 1 calc R
H11B 0.6114 0.1808 0.3606 0.033 Uiso 1 1 calc R
H11C 0.1775 0.1523 0.3907 0.029 Uiso 1 1 calc R
H11D 0.2101 0.1325 0.3103 0.042 Uiso 1 1 calc R
H11E 0.2686 0.0304 0.2805 0.042 Uiso 1 1 calc R
H11F 0.3377 0.1467 0.2682 0.042 Uiso 1 1 calc R
H13A 0.0664 -0.1244 0.3737 0.043 Uiso 1 1 calc R
H13B 0.1439 -0.0785 0.3256 0.043 Uiso 1 1 calc R
H13C 0.0623 0.0014 0.3630 0.043 Uiso 1 1 calc R
H14A 0.3409 -0.2112 0.3743 0.030 Uiso 1 1 calc R
H14B 0.4857 -0.1444 0.3972 0.030 Uiso 1 1 calc R
H15A 0.3800 -0.1264 0.2995 0.028 Uiso 1 1 calc R
H15B 0.5442 -0.1809 0.3156 0.028 Uiso 1 1 calc R
H17A 0.6433 -0.0077 0.1992 0.056 Uiso 1 1 calc R
H17B 0.4990 0.0576 0.2228 0.056 Uiso 1 1 calc R
H17C 0.5006 -0.0705 0.2249 0.056 Uiso 1 1 calc R
H17D 0.7342 -0.1587 0.2627 0.059 Uiso 1 1 calc R
H17E 0.8321 -0.0992 0.3041 0.059 Uiso 1 1 calc R
H17F 0.8685 -0.0728 0.2492 0.059 Uiso 1 1 calc R
H18A 0.8276 0.0996 0.3044 0.041 Uiso 1 1 calc R
H18B 0.8095 0.1190 0.2482 0.041 Uiso 1 1 calc R
H19A 0.7070 0.2668 0.2917 0.042 Uiso 1 1 calc R
H19B 0.5695 0.2131 0.2600 0.042 Uiso 1 1 calc R
H212 0.5336 0.0198 0.4965 0.022 Uiso 1 1 calc R
H213 0.670(3) 0.2537(16) 0.4931(7) 0.042(6) Uiso 1 1 d .
H21A 0.5357 0.1971 0.5736 0.030 Uiso 1 1 calc R
H21B 0.3932 0.1383 0.5460 0.030 Uiso 1 1 calc R
H21C 0.8233 0.1352 0.5124 0.025 Uiso 1 1 calc R
H21D 0.7968 0.0771 0.5913 0.040 Uiso 1 1 calc R
H21E 0.7414 -0.0354 0.6131 0.040 Uiso 1 1 calc R
H21F 0.6692 0.0738 0.6339 0.040 Uiso 1 1 calc R
H23A 0.9527 -0.1432 0.5104 0.043 Uiso 1 1 calc R
H23B 0.8706 -0.1214 0.5611 0.043 Uiso 1 1 calc R
H23C 0.9455 -0.0241 0.5314 0.043 Uiso 1 1 calc R
H24A 0.6832 -0.2386 0.5043 0.031 Uiso 1 1 calc R
H24B 0.5346 -0.1694 0.4853 0.031 Uiso 1 1 calc R
H25A 0.6344 -0.1842 0.5836 0.028 Uiso 1 1 calc R
H25B 0.4730 -0.2340 0.5627 0.028 Uiso 1 1 calc R
H27A 0.2797 -0.2336 0.6157 0.055 Uiso 1 1 calc R
H27B 0.1788 -0.1579 0.5808 0.055 Uiso 1 1 calc R
H27C 0.1464 -0.1554 0.6372 0.055 Uiso 1 1 calc R
H27D 0.3706 -0.1113 0.6903 0.055 Uiso 1 1 calc R
H27E 0.5137 -0.0365 0.6724 0.055 Uiso 1 1 calc R
H27F 0.5137 -0.1614 0.6597 0.055 Uiso 1 1 calc R
H28A 0.1824 0.0358 0.5961 0.043 Uiso 1 1 calc R
H28B 0.2036 0.0333 0.6529 0.043 Uiso 1 1 calc R
H29A 0.2999 0.1970 0.6207 0.042 Uiso 1 1 calc R
H29B 0.4404 0.1337 0.6475 0.042 Uiso 1 1 calc R

loop_
_atom_site_aniso_label
_atom_site_aniso_U_11
_atom_site_aniso_U_22
_atom_site_aniso_U_33
_atom_site_aniso_U_12
_atom_site_aniso_U_13
_atom_site_aniso_U_23
O11 0.0317(8) 0.0426(6) 0.0267(8) -0.0006(6) 0.0055(7) -0.0094(5)
O12 0.0310(7) 0.0278(5) 0.0227(7) -0.0021(5) 0.0047(6) 0.0002(4)
O21 0.0339(8) 0.0328(6) 0.0243(7) 0.0009(6) 0.0046(7) 0.0037(5)
O22 0.0309(7) 0.0227(5) 0.0235(7) 0.0014(5) 0.0050(6) -0.0035(4)
O113 0.0345(8) 0.0212(5) 0.0362(8) 0.0059(6) -0.0046(7) -0.0083(5)
O213 0.0325(8) 0.0164(5) 0.0265(7) 0.0002(5) -0.0038(6) -0.0002(4)
C11 0.0195(9) 0.0313(8) 0.0269(11) 0.0006(7) -0.0016(9) -0.0053(7)
C13 0.0255(10) 0.0238(7) 0.0192(9) -0.0003(7) 0.0013(9) -0.0004(6)
C14 0.0270(10) 0.0177(7) 0.0305(11) -0.0005(7) 0.0001(9) 0.0012(6)
C15 0.0254(10) 0.0221(7) 0.0214(10) 0.0037(7) -0.0019(9) -0.0044(6)
C16 0.0243(9) 0.0239(7) 0.0204(10) 0.0008(7) -0.0007(9) -0.0004(6)
C17 0.0308(11) 0.0350(9) 0.0219(10) -0.0002(8) 0.0027(10) -0.0014(7)
C18 0.0334(12) 0.0428(9) 0.0274(11) -0.0111(9) 0.0067(10) 0.0006(7)
C19 0.0422(12) 0.0316(9) 0.0304(11) -0.0107(9) -0.0003(11) 0.0067(7)
C21 0.0204(9) 0.0257(7) 0.0250(10) 0.0008(7) -0.0037(9) -0.0001(7)
C23 0.0242(10) 0.0205(7) 0.0199(10) 0.0026(7) 0.0015(9) -0.0009(6)
C24 0.0307(11) 0.0173(7) 0.0304(11) -0.0013(7) -0.0007(9) -0.0025(6)
C25 0.0257(10) 0.0201(7) 0.0246(10) -0.0027(7) -0.0022(9) 0.0016(6)
C26 0.0229(10) 0.0213(7) 0.0219(10) -0.0010(7) -0.0014(9) 0.0020(6)
C27 0.0280(10) 0.0313(8) 0.0241(10) -0.0038(7) 0.0041(10) 0.0025(7)
C28 0.0324(11) 0.0390(9) 0.0364(11) 0.0030(9) 0.0136(11) 0.0025(8)
C29 0.0391(12) 0.0312(8) 0.0342(11) 0.0089(8) 0.0099(11) -0.0045(7)
C110 0.0338(11) 0.0217(7) 0.0262(11) -0.0048(7) -0.0037(10) 0.0015(6)
C111 0.0246(10) 0.0201(7) 0.0204(10) 0.0006(7) -0.0041(9) 0.0015(6)
C112 0.0192(9) 0.0192(7) 0.0195(9) 0.0026(6) -0.0025(8) -0.0020(6)
C113 0.0242(10) 0.0251(7) 0.0225(10) 0.0041(7) -0.0022(9) -0.0044(6)
C114 0.0299(11) 0.0283(7) 0.0264(10) 0.0031(8) -0.0064(10) 0.0037(7)
C131 0.0234(10) 0.0290(8) 0.0339(11) -0.0035(7) -0.0008(9) -0.0043(7)
C171 0.0440(13) 0.0468(10) 0.0212(11) -0.0038(10) 0.0026(11) -0.0035(8)
C172 0.0308(12) 0.0477(10) 0.0385(12) 0.0030(10) 0.0105(11) -0.0055(8)
C210 0.0290(10) 0.0206(7) 0.0255(10) 0.0032(7) 0.0055(9) -0.0020(6)
C211 0.0218(9) 0.0195(7) 0.0188(9) -0.0001(7) -0.0019(8) -0.0012(6)
C212 0.0174(9) 0.0188(7) 0.0181(9) -0.0020(6) -0.0027(8) -0.0002(5)
C213 0.0220(10) 0.0191(7) 0.0214(10) -0.0015(7) -0.0014(9) -0.0003(6)
C214 0.0283(10) 0.0266(8) 0.0250(10) -0.0020(7) -0.0045(9) -0.0017(6)
C231 0.0245(10) 0.0251(7) 0.0360(11) 0.0077(7) 0.0023(10) 0.0024(7)
C271 0.0323(11) 0.0428(10) 0.0357(12) -0.0082(9) 0.0057(11) 0.0059(8)
C272 0.0423(12) 0.0408(9) 0.0271(11) -0.0048(9) 0.0028(11) 0.0044(8)

loop_
_atom_type_symbol
_atom_type_radius_bond
P 1.06
O 0.73
N 0.75
C 0.77
H 0.32

loop_
_geom_angle_atom_site_label_1
_geom_angle_atom_site_label_2
_geom_angle_atom_site_label_3
_geom_angle
C11 O12 C13 108.03(12)
C21 O22 C23 108.22(11)
C113 O113 H113 106.7(15)
C213 O213 H213 106.3(15)
O11 C11 O12 122.68(16)
O11 C11 C113 126.27(14)
O12 C11 C113 110.91(14)
O12 C13 C14 111.79(12)
O12 C13 C131 104.45(13)
C14 C13 C131 111.59(13)
O12 C13 C112 101.05(12)
C14 C13 C112 108.31(13)
C131 C13 C112 119.09(13)
C13 C14 C15 108.59(12)
C13 C14 H14A 110.00
C15 C14 H14A 110.00
C13 C14 H14B 110.00
C15 C14 H14B 110.00
H14A C14 H14B 108.40
C14 C15 C16 112.94(13)
C14 C15 H15A 109.00
C16 C15 H15A 109.00
C14 C15 H15B 109.00
C16 C15 H15B 109.00
H15A C15 H15B 107.80
C17 C16 C15 114.96(13)
C17 C16 C111 116.12(13)
C15 C16 C111 111.46(13)
C17 C16 H16 104.20
C15 C16 H16 104.20
C111 C16 H16 104.20
C171 C17 C172 107.38(14)
C171 C17 C16 114.98(14)
C172 C17 C16 109.46(14)
C171 C17 C18 110.52(14)
C172 C17 C18 107.03(15)
C16 C17 C18 107.21(13)
C19 C18 C17 113.69(15)
C19 C18 H18A 108.80
C17 C18 H18A 108.80
C19 C18 H18B 108.80
C17 C18 H18B 108.80
H18A C18 H18B 107.70
C110 C19 C18 111.57(14)
C110 C19 H19A 109.30
C18 C19 H19A 109.30
C110 C19 H19B 109.30
C18 C19 H19B 109.30
H19A C19 H19B 108.00
O21 C21 O22 121.97(15)
O21 C21 C213 127.59(14)
O22 C21 C213 110.40(13)
O22 C23 C24 111.42(12)
O22 C23 C231 104.59(13)
C24 C23 C231 111.46(13)
O22 C23 C212 101.37(11)
C24 C23 C212 108.73(13)
C231 C23 C212 118.70(14)
C23 C24 C25 109.10(13)
C23 C24 H24A 109.90
C25 C24 H24A 109.90
C23 C24 H24B 109.90
C25 C24 H24B 109.90
H24A C24 H24B 108.30
C24 C25 C26 113.21(13)
C24 C25 H25A 108.90
C26 C25 H25A 108.90
C24 C25 H25B 108.90
C26 C25 H25B 108.90
H25A C25 H25B 107.70
C25 C26 C27 114.75(12)
C25 C26 C211 111.60(13)
C27 C26 C211 115.78(13)
C25 C26 H26 104.40
C27 C26 H26 104.40
C211 C26 H26 104.40
C272 C27 C271 107.10(14)
C272 C27 C28 110.75(15)
C271 C27 C28 106.75(15)
C272 C27 C26 114.98(15)
C271 C27 C26 109.55(14)
C28 C27 C26 107.41(13)
C29 C28 C27 114.32(15)
C29 C28 H28A 108.70
C27 C28 H28A 108.70
C29 C28 H28B 108.70
C27 C28 H28B 108.70
H28A C28 H28B 107.60
C210 C29 C28 111.03(14)
C210 C29 H29A 109.40
C28 C29 H29A 109.40
C210 C29 H29B 109.40
C28 C29 H29B 109.40
H29A C29 H29B 108.00
C19 C110 C111 112.47(13)
C19 C110 H11A 109.10
C111 C110 H11A 109.10
C19 C110 H11B 109.10
C111 C110 H11B 109.10
H11A C110 H11B 107.80
C112 C111 C114 112.14(14)
C112 C111 C110 108.97(12)
C114 C111 C110 108.91(13)
C112 C111 C16 103.28(12)
C114 C111 C16 115.73(13)
C110 C111 C16 107.49(13)
C113 C112 C111 124.06(12)
C113 C112 C13 101.53(13)
C111 C112 C13 116.02(13)
C113 C112 H112 104.40
C111 C112 H112 104.40
C13 C112 H112 104.40
O113 C113 C112 117.91(14)
O113 C113 C11 111.10(14)
C112 C113 C11 100.44(12)
O113 C113 H11C 109.00
C112 C113 H11C 109.00
C11 C113 H11C 109.00
C111 C114 H11D 109.50
C111 C114 H11E 109.50
H11D C114 H11E 109.50
C111 C114 H11F 109.50
H11D C114 H11F 109.50
H11E C114 H11F 109.50
C13 C131 H13A 109.50
C13 C131 H13B 109.50
H13A C131 H13B 109.50
C13 C131 H13C 109.50
H13A C131 H13C 109.50
H13B C131 H13C 109.50
C17 C171 H17A 109.50
C17 C171 H17B 109.50
H17A C171 H17B 109.50
C17 C171 H17C 109.50
H17A C171 H17C 109.50
H17B C171 H17C 109.50
C17 C172 H17D 109.50
C17 C172 H17E 109.50
H17D C172 H17E 109.50
C17 C172 H17F 109.50
H17D C172 H17F 109.50
H17E C172 H17F 109.50
C29 C210 C211 112.51(13)
C29 C210 H21A 109.10
C211 C210 H21A 109.10
C29 C210 H21B 109.10
C211 C210 H21B 109.10
H21A C210 H21B 107.80
C214 C211 C212 112.43(14)
C214 C211 C210 108.59(13)
C212 C211 C210 108.89(12)
C214 C211 C26 115.42(13)
C212 C211 C26 103.28(12)
C210 C211 C26 107.96(13)
C213 C212 C23 101.34(12)
C213 C212 C211 124.69(12)
C23 C212 C211 115.23(12)
C213 C212 H212 104.50
C23 C212 H212 104.50
C211 C212 H212 104.50
O213 C213 C212 113.94(14)
O213 C213 C21 108.13(12)
C212 C213 C21 100.68(11)
O213 C213 H21C 111.20
C212 C213 H21C 111.20
C21 C213 H21C 111.20
C211 C214 H21D 109.50
C211 C214 H21E 109.50
H21D C214 H21E 109.50
C211 C214 H21F 109.50
H21D C214 H21F 109.50
H21E C214 H21F 109.50
C23 C231 H23A 109.50
C23 C231 H23B 109.50
H23A C231 H23B 109.50
C23 C231 H23C 109.50
H23A C231 H23C 109.50
H23B C231 H23C 109.50
C27 C271 H27A 109.50
C27 C271 H27B 109.50
H27A C271 H27B 109.50
C27 C271 H27C 109.50
H27A C271 H27C 109.50
H27B C271 H27C 109.50
C27 C272 H27D 109.50
C27 C272 H27E 109.50
H27D C272 H27E 109.50
C27 C272 H27F 109.50
H27D C272 H27F 109.50
H27E C272 H27F 109.50

loop_
_geom_bond_atom_site_label_1
_geom_bond_atom_site_label_2
_geom_bond_distance
O11 C11 1.208(2)
O12 C11 1.3470(18)
O12 C13 1.4904(19)
O21 C21 1.2027(19)
O22 C21 1.3546(17)
O22 C23 1.4861(19)
O113 C113 1.4081(19)
O113 H113 0.81(2)
O213 C213 1.4241(18)
O213 H213 0.83(2)
C11 C113 1.535(2)
C13 C14 1.518(2)
C13 C131 1.524(2)
C13 C112 1.538(2)
C14 C15 1.538(2)
C14 H14A 0.9900
C14 H14B 0.9900
C15 C16 1.546(2)
C15 H15A 0.9900
C15 H15B 0.9900
C16 C17 1.545(2)
C16 C111 1.573(2)
C16 H16 1.0000
C17 C171 1.535(2)
C17 C172 1.543(2)
C17 C18 1.547(2)
C18 C19 1.528(3)
C18 H18A 0.9900
C18 H18B 0.9900
C19 C110 1.523(2)
C19 H19A 0.9900
C19 H19B 0.9900
C21 C213 1.535(2)
C23 C24 1.521(2)
C23 C231 1.522(2)
C23 C212 1.5338(19)
C24 C25 1.539(2)
C24 H24A 0.9900
C24 H24B 0.9900
C25 C26 1.543(2)
C25 H25A 0.9900
C25 H25B 0.9900
C26 C27 1.549(2)
C26 C211 1.572(2)
C26 H26 1.0000
C27 C272 1.532(2)
C27 C271 1.540(2)
C27 C28 1.547(2)
C28 C29 1.529(2)
C28 H28A 0.9900
C28 H28B 0.9900
C29 C210 1.523(2)
C29 H29A 0.9900
C29 H29B 0.9900
C110 C111 1.548(2)
C110 H11A 0.9900
C110 H11B 0.9900
C111 C112 1.536(2)
C111 C114 1.538(2)
C112 C113 1.523(2)
C112 H112 1.0000
C113 H11C 1.0000
C114 H11D 0.9800
C114 H11E 0.9800
C114 H11F 0.9800
C131 H13A 0.9800
C131 H13B 0.9800
C131 H13C 0.9800
C171 H17A 0.9800
C171 H17B 0.9800
C171 H17C 0.9800
C172 H17D 0.9800
C172 H17E 0.9800
C172 H17F 0.9800
C210 C211 1.543(2)
C210 H21A 0.9900
C210 H21B 0.9900
C211 C214 1.537(2)
C211 C212 1.541(2)
C212 C213 1.528(2)
C212 H212 1.0000
C213 H21C 1.0000
C214 H21D 0.9800
C214 H21E 0.9800
C214 H21F 0.9800
C231 H23A 0.9800
C231 H23B 0.9800
C231 H23C 0.9800
C271 H27A 0.9800
C271 H27B 0.9800
C271 H27C 0.9800
C272 H27D 0.9800
C272 H27E 0.9800
C272 H27F 0.9800

loop_
_geom_torsion_atom_site_label_1
_geom_torsion_atom_site_label_2
_geom_torsion_atom_site_label_3
_geom_torsion_atom_site_label_4
_geom_torsion
C13 O12 C11 O11 173.48(16)
C13 O12 C11 C113 -10.60(19)
C11 O12 C13 C14 148.01(14)
C11 O12 C13 C131 -91.18(15)
C11 O12 C13 C112 33.00(16)
O12 C13 C14 C15 -166.44(13)
C131 C13 C14 C15 77.00(17)
C112 C13 C14 C15 -55.98(17)
C13 C14 C15 C16 57.25(18)
C14 C15 C16 C17 166.34(14)
C14 C15 C16 C111 -58.85(18)
C15 C16 C17 C171 63.47(18)
C111 C16 C17 C171 -69.20(18)
C15 C16 C17 C172 -57.47(19)
C111 C16 C17 C172 169.86(14)
C15 C16 C17 C18 -173.23(14)
C111 C16 C17 C18 54.10(18)
C171 C17 C18 C19 72.77(19)
C172 C17 C18 C19 -170.60(15)
C16 C17 C18 C19 -53.24(19)
C17 C18 C19 C110 56.6(2)
C23 O22 C21 O21 171.86(15)
C23 O22 C21 C213 -10.35(19)
C21 O22 C23 C24 148.46(14)
C21 O22 C23 C231 -91.00(14)
C21 O22 C23 C212 32.96(17)
O22 C23 C24 C25 -165.98(13)
C231 C23 C24 C25 77.61(17)
C212 C23 C24 C25 -55.09(17)
C23 C24 C25 C26 55.41(18)
C24 C25 C26 C27 167.84(14)
C24 C25 C26 C211 -57.92(18)
C25 C26 C27 C272 61.50(19)
C211 C26 C27 C272 -70.79(17)
C25 C26 C27 C271 -59.14(19)
C211 C26 C27 C271 168.57(14)
C25 C26 C27 C28 -174.73(15)
C211 C26 C27 C28 52.98(19)
C272 C27 C28 C29 73.7(2)
C271 C27 C28 C29 -170.09(16)
C26 C27 C28 C29 -52.7(2)
C27 C28 C29 C210 56.3(2)
C18 C19 C110 C111 -56.7(2)
C19 C110 C111 C112 165.23(14)
C19 C110 C111 C114 -72.15(18)
C19 C110 C111 C16 53.94(17)
C17 C16 C111 C112 -170.13(13)
C15 C16 C111 C112 55.62(16)
C17 C16 C111 C114 66.94(18)
C15 C16 C111 C114 -67.31(18)
C17 C16 C111 C110 -55.00(18)
C15 C16 C111 C110 170.75(13)
C114 C111 C112 C113 -61.8(2)
C110 C111 C112 C113 58.8(2)
C16 C111 C112 C113 172.91(15)
C114 C111 C112 C13 64.96(17)
C110 C111 C112 C13 -174.38(14)
C16 C111 C112 C13 -60.32(17)
O12 C13 C112 C113 -41.95(15)
C14 C13 C112 C113 -159.53(14)
C131 C13 C112 C113 71.60(18)
O12 C13 C112 C111 -179.32(13)
C14 C13 C112 C111 63.10(18)
C131 C13 C112 C111 -65.78(19)
C111 C112 C113 O113 -71.3(2)
C13 C112 C113 O113 155.98(14)
C111 C112 C113 C11 167.92(15)
C13 C112 C113 C11 35.19(16)
O11 C11 C113 O113 33.8(2)
O12 C11 C113 O113 -141.96(15)
O11 C11 C113 C112 159.32(18)
O12 C11 C113 C112 -16.42(18)
C28 C29 C210 C211 -56.8(2)
C29 C210 C211 C214 -71.15(18)
C29 C210 C211 C212 166.13(14)
C29 C210 C211 C26 54.66(18)
C25 C26 C211 C214 -66.79(18)
C27 C26 C211 C214 66.95(18)
C25 C26 C211 C212 56.32(16)
C27 C26 C211 C212 -169.94(13)
C25 C26 C211 C210 171.54(14)
C27 C26 C211 C210 -54.72(18)
O22 C23 C212 C213 -41.87(14)
C24 C23 C212 C213 -159.35(13)
C231 C23 C212 C213 71.89(17)
O22 C23 C212 C211 -179.28(13)
C24 C23 C212 C211 63.24(18)
C231 C23 C212 C211 -65.51(19)
C214 C211 C212 C213 -62.41(19)
C210 C211 C212 C213 58.0(2)
C26 C211 C212 C213 172.52(14)
C214 C211 C212 C23 63.78(17)
C210 C211 C212 C23 -175.84(13)
C26 C211 C212 C23 -61.29(17)
C23 C212 C213 O213 150.72(13)
C211 C212 C213 O213 -77.40(19)
C23 C212 C213 C21 35.24(15)
C211 C212 C213 C21 167.12(15)
O21 C21 C213 O213 41.3(2)
O22 C21 C213 O213 -136.33(14)
O21 C21 C213 C212 161.05(17)
O22 C21 C213 C212 -16.57(18)
